data_4079324
loop_
_publ_author_name
'Adams, Richard D.'
'Chen, Mingwei'

_publ_section_title
;
 Synthesis and Structures of Iridium--Gold Carbonyl Cluster Compounds
 Containing Methyl and \s-Aryl Ligands
;
_journal_issue 17
_journal_name_full Organometallics
_journal_page_first 6457
_journal_paper_doi 10.1021/om300678c
_journal_volume 31
_journal_year 2012
_chemical_formula_sum 'C99 H77 Au3 Ir4 O9 P4'
_chemical_formula_weight 2894.19
_chemical_name_systematic
; 
 ? 
;
_space_group_IT_number 2
_symmetry_cell_setting triclinic
_symmetry_space_group_name_Hall '-P 1'
_symmetry_space_group_name_H-M 'P -1'
_atom_sites_solution_hydrogens geom
_atom_sites_solution_primary direct
_atom_sites_solution_secondary difmap
_audit_creation_method SHELXL-97
_cell_angle_alpha 87.8110(10)
_cell_angle_beta 79.1250(10)
_cell_angle_gamma 79.8250(10)
_cell_formula_units_Z 2
_cell_length_a 13.1907(8)
_cell_length_b 14.1090(8)
_cell_length_c 25.7346(15)
_cell_measurement_reflns_used 5491
_cell_measurement_temperature 293(2)
_cell_measurement_theta_max 23.65
_cell_measurement_theta_min 2.18
_cell_volume 4629.4(5)
_computing_cell_refinement 'Bruker SMART'
_computing_data_collection 'Bruker SMART'
_computing_data_reduction 'Bruker SAINT'
_computing_molecular_graphics 'Bruker SHELXTL'
_computing_publication_material 'Bruker SHELXTL'
_computing_structure_refinement 'SHELXL-97 (Sheldrick, 1997)'
_computing_structure_solution 'SHELXS-97 (Sheldrick, 1990)'
_diffrn_ambient_temperature 293(2)
_diffrn_measured_fraction_theta_full 1.000
_diffrn_measured_fraction_theta_max 1.000
_diffrn_measurement_device_type 'CCD area detector'
_diffrn_measurement_method 'phi and omega scans'
_diffrn_radiation_monochromator graphite
_diffrn_radiation_source 'fine-focus sealed tube'
_diffrn_radiation_type MoK\a
_diffrn_radiation_wavelength 0.71073
_diffrn_reflns_av_R_equivalents 0.0956
_diffrn_reflns_av_sigmaI/netI 0.0942
_diffrn_reflns_limit_h_max 14
_diffrn_reflns_limit_h_min -14
_diffrn_reflns_limit_k_max 15
_diffrn_reflns_limit_k_min -15
_diffrn_reflns_limit_l_max 28
_diffrn_reflns_limit_l_min -28
_diffrn_reflns_number 47541
_diffrn_reflns_theta_full 23.12
_diffrn_reflns_theta_max 23.12
_diffrn_reflns_theta_min 1.60
_diffrn_standards_decay_% <1
_exptl_absorpt_coefficient_mu 10.585
_exptl_absorpt_correction_T_max 1.000
_exptl_absorpt_correction_T_min 0.478702
_exptl_absorpt_correction_type multi-scan
_exptl_absorpt_process_details '(SADABS, Bruker, 1997)'
_exptl_crystal_colour red
_exptl_crystal_density_diffrn 2.076
_exptl_crystal_density_method 'not measured'
_exptl_crystal_description block
_exptl_crystal_F_000 2696
_exptl_crystal_size_max 0.20
_exptl_crystal_size_mid 0.10
_exptl_crystal_size_min 0.06
_refine_diff_density_max 1.874
_refine_diff_density_min -1.712
_refine_diff_density_rms 0.209
_refine_ls_extinction_method none
_refine_ls_goodness_of_fit_ref 1.095
_refine_ls_hydrogen_treatment constr
_refine_ls_matrix_type full
_refine_ls_number_parameters 1049
_refine_ls_number_reflns 13079
_refine_ls_number_restraints 0
_refine_ls_restrained_S_all 1.095
_refine_ls_R_factor_all 0.1111
_refine_ls_R_factor_gt 0.0689
_refine_ls_shift/su_max 0.001
_refine_ls_shift/su_mean 0.000
_refine_ls_structure_factor_coef Fsqd
_refine_ls_weighting_details 'calc w=1/[\s^2^(Fo^2^)+(0.0547P)^2^+0.0000P] where P=(Fo^2^+2Fc^2^)/3'
_refine_ls_weighting_scheme calc
_refine_ls_wR_factor_gt 0.1304
_refine_ls_wR_factor_ref 0.1443
_reflns_number_gt 8845
_reflns_number_total 13079
_reflns_threshold_expression >2sigma(I)
_cod_data_source_file om300678c_si_002.cif
_cod_data_source_block compound7
_cod_depositor_comments
;
The following automatic conversions were performed:

'_symmetry_cell_setting' value 'Triclinic' changed to 'triclinic'
according to /home/saulius/struct/CIF-dictionaries/cif_core.dic
dictionary named 'cif_core.dic' version 2.4.2 from 2011-04-26.

Automatic conversion script
Id: cif_fix_values 1891 2012-01-12 08:04:46Z andrius 
;
_cod_original_sg_symbol_H-M P-1
_cod_database_code 4079324

loop_
_symmetry_equiv_pos_as_xyz
'x, y, z'
'-x, -y, -z'

loop_
_atom_site_label
_atom_site_type_symbol
_atom_site_fract_x
_atom_site_fract_y
_atom_site_fract_z
_atom_site_U_iso_or_equiv
_atom_site_adp_type
_atom_site_occupancy
_atom_site_symmetry_multiplicity
_atom_site_calc_flag
_atom_site_refinement_flags
C7 C 1.003(3) -0.069(3) 0.1029(15) 0.133(15) Uani 1 1 d .
C44 C 1.5473(19) 0.283(2) 0.1265(14) 0.126(14) Uani 1 1 d .
C45 C 1.6306(18) 0.212(3) 0.1208(14) 0.118(13) Uani 1 1 d .
C50 C 1.361(3) 0.100(3) -0.0120(11) 0.123(12) Uani 1 1 d .
Ir1 Ir 1.01904(6) 0.38666(6) 0.25326(3) 0.0395(2) Uani 1 1 d .
Ir2 Ir 1.01554(6) 0.35167(6) 0.14804(3) 0.0513(2) Uani 1 1 d .
Ir3 Ir 0.96976(6) 0.20969(6) 0.21907(3) 0.0467(2) Uani 1 1 d .
Ir4 Ir 1.17134(6) 0.24974(6) 0.19800(3) 0.0432(2) Uani 1 1 d .
Au1 Au 0.85108(6) 0.48788(6) 0.21978(3) 0.0464(2) Uani 1 1 d .
Au2 Au 0.89135(6) 0.52206(6) 0.31924(3) 0.0491(2) Uani 1 1 d .
Au3 Au 0.83941(6) 0.33695(6) 0.30437(3) 0.0470(2) Uani 1 1 d .
P1 P 0.7211(4) 0.5862(4) 0.1865(2) 0.0478(14) Uani 1 1 d .
P2 P 0.8425(4) 0.6446(4) 0.3785(2) 0.0476(14) Uani 1 1 d .
P3 P 0.7116(4) 0.2926(4) 0.3682(2) 0.0484(14) Uani 1 1 d .
P4 P 1.2990(4) 0.1384(4) 0.1476(2) 0.0486(14) Uani 1 1 d .
C1 C 0.8647(18) 0.2883(15) 0.1845(9) 0.066(7) Uani 1 1 d .
C2 C 1.1039(16) 0.1571(15) 0.2516(8) 0.055(6) Uani 1 1 d .
C3 C 1.1795(15) 0.3513(17) 0.1401(8) 0.058(6) Uani 1 1 d .
C4 C 0.9821(16) 0.0919(19) 0.1699(11) 0.077(8) Uani 1 1 d .
C5 C 0.9350(19) 0.095(2) 0.1283(11) 0.089(9) Uani 1 1 d .
H5 H 0.8936 0.1535 0.1223 0.107 Uiso 1 1 calc R
C6 C 0.940(2) 0.023(3) 0.0930(13) 0.118(12) Uani 1 1 d .
H6 H 0.9047 0.0320 0.0647 0.141 Uiso 1 1 calc R
H7 H 1.0118 -0.1204 0.0808 0.141 Uiso 1 1 d R
C8 C 1.0470(19) -0.0764(19) 0.1458(12) 0.089(9) Uani 1 1 d .
H8 H 1.0822 -0.1365 0.1541 0.107 Uiso 1 1 calc R
C9 C 1.0428(17) 0.0029(18) 0.1798(11) 0.083(8) Uani 1 1 d .
H9 H 1.0792 -0.0043 0.2077 0.100 Uiso 1 1 calc R
C11 C 1.0619(17) 0.3410(14) 0.3154(9) 0.059(6) Uani 1 1 d .
C12 C 1.0924(15) 0.4849(17) 0.2332(9) 0.064(6) Uani 1 1 d .
C21 C 0.990(2) 0.4754(16) 0.1216(11) 0.086(9) Uani 1 1 d .
C22 C 1.018(2) 0.299(2) 0.0821(11) 0.091(8) Uani 1 1 d .
C23 C 0.712(2) 0.2674(17) 0.4756(11) 0.081(8) Uani 1 1 d .
H23 H 0.6431 0.2985 0.4797 0.098 Uiso 1 1 calc R
C24 C 0.756(3) 0.239(2) 0.5214(13) 0.110(11) Uani 1 1 d .
H24 H 0.7146 0.2427 0.5549 0.132 Uiso 1 1 calc R
C25 C 0.5943(14) 0.3817(14) 0.3957(8) 0.051(6) Uani 1 1 d .
C26 C 0.502(2) 0.3493(17) 0.4131(10) 0.088(9) Uani 1 1 d .
H26 H 0.4977 0.2848 0.4096 0.106 Uiso 1 1 calc R
C27 C 0.4144(17) 0.4141(19) 0.4360(10) 0.077(7) Uani 1 1 d .
H27 H 0.3498 0.3947 0.4469 0.092 Uiso 1 1 calc R
C28 C 0.4261(19) 0.5084(17) 0.4423(9) 0.070(7) Uani 1 1 d .
H28 H 0.3688 0.5522 0.4587 0.084 Uiso 1 1 calc R
C29 C 0.5180(17) 0.5382(18) 0.4254(10) 0.071(7) Uani 1 1 d .
H29 H 0.5240 0.6018 0.4302 0.086 Uiso 1 1 calc R
C30 C 0.6019(16) 0.4751(15) 0.4014(8) 0.058(6) Uani 1 1 d .
H30 H 0.6650 0.4961 0.3886 0.070 Uiso 1 1 calc R
C31 C 0.8950(17) 0.1358(16) 0.2639(10) 0.069(7) Uani 1 1 d .
C41 C 1.2663(18) 0.2757(16) 0.2372(11) 0.076(8) Uani 1 1 d .
C42 C 1.4280(16) 0.1685(16) 0.1422(9) 0.062(6) Uani 1 1 d .
C43 C 1.4450(16) 0.2604(19) 0.1366(12) 0.100(10) Uani 1 1 d .
H43 H 1.3877 0.3103 0.1394 0.119 Uiso 1 1 calc R
H44 H 1.5568 0.3466 0.1242 0.119 Uiso 1 1 d R
H45 H 1.6974 0.2275 0.1141 0.119 Uiso 1 1 d R
C46 C 1.620(2) 0.117(3) 0.1255(12) 0.119(12) Uani 1 1 d .
H46 H 1.6788 0.0682 0.1219 0.143 Uiso 1 1 calc R
C47 C 1.5172(17) 0.0950(18) 0.1360(10) 0.081(8) Uani 1 1 d .
H47 H 1.5082 0.0310 0.1388 0.097 Uiso 1 1 calc R
C48 C 1.2903(16) 0.1170(14) 0.0813(9) 0.051(6) Uani 1 1 d .
C49 C 1.377(2) 0.114(2) 0.0395(11) 0.108(11) Uani 1 1 d .
H49 H 1.4429 0.1203 0.0458 0.129 Uiso 1 1 calc R
H50 H 1.4191 0.0995 -0.0393 0.129 Uiso 1 1 d R
C51 C 1.272(2) 0.0862(19) -0.0251(14) 0.100(10) Uani 1 1 d .
H51 H 1.2642 0.0789 -0.0598 0.120 Uiso 1 1 calc R
C52 C 1.192(2) 0.084(2) 0.0169(10) 0.095(9) Uani 1 1 d .
H52 H 1.1301 0.0675 0.0112 0.114 Uiso 1 1 calc R
C53 C 1.201(2) 0.105(2) 0.0682(11) 0.099(9) Uani 1 1 d .
H53 H 1.1408 0.1120 0.0943 0.118 Uiso 1 1 calc R
C54 C 1.3198(16) 0.0190(15) 0.1770(9) 0.062(6) Uani 1 1 d .
C55 C 1.3340(16) 0.0103(18) 0.2305(10) 0.071(7) Uani 1 1 d .
H55 H 1.3352 0.0645 0.2497 0.086 Uiso 1 1 calc R
C56 C 1.3457(19) -0.0784(18) 0.2530(11) 0.083(8) Uani 1 1 d .
H56 H 1.3530 -0.0822 0.2883 0.100 Uiso 1 1 calc R
C57 C 1.3476(18) -0.1617(19) 0.2285(12) 0.087(8) Uani 1 1 d .
H57 H 1.3568 -0.2210 0.2455 0.105 Uiso 1 1 calc R
C58 C 1.334(2) -0.153(2) 0.1740(13) 0.091(9) Uani 1 1 d .
H58 H 1.3295 -0.2059 0.1550 0.109 Uiso 1 1 calc R
C59 C 1.3292(17) -0.070(2) 0.1530(12) 0.093(9) Uani 1 1 d .
H59 H 1.3322 -0.0684 0.1166 0.112 Uiso 1 1 calc R
C60 C 0.5892(15) 0.5646(13) 0.2141(8) 0.050(5) Uani 1 1 d .
C61 C 0.5707(18) 0.528(2) 0.2641(9) 0.092(9) Uani 1 1 d .
H61 H 0.6248 0.5157 0.2832 0.111 Uiso 1 1 calc R
C62 C 0.469(2) 0.510(3) 0.2876(12) 0.131(14) Uani 1 1 d .
H62 H 0.4555 0.4837 0.3215 0.157 Uiso 1 1 calc R
C63 C 0.395(2) 0.5309(19) 0.2586(13) 0.100(10) Uani 1 1 d .
H63 H 0.3281 0.5191 0.2738 0.121 Uiso 1 1 calc R
C64 C 0.407(2) 0.569(2) 0.2082(12) 0.099(9) Uani 1 1 d .
H64 H 0.3513 0.5834 0.1900 0.119 Uiso 1 1 calc R
C65 C 0.5083(18) 0.5842(16) 0.1860(10) 0.077(7) Uani 1 1 d .
H65 H 0.5214 0.6081 0.1517 0.092 Uiso 1 1 calc R
C66 C 0.7324(16) 0.5746(19) 0.1156(8) 0.062(6) Uani 1 1 d .
C67 C 0.731(2) 0.4862(19) 0.0966(10) 0.084(8) Uani 1 1 d .
H67 H 0.7212 0.4354 0.1200 0.101 Uiso 1 1 calc R
C68 C 0.745(3) 0.471(2) 0.0430(12) 0.119(12) Uani 1 1 d .
H68 H 0.7453 0.4104 0.0305 0.143 Uiso 1 1 calc R
C69 C 0.759(2) 0.543(2) 0.0090(11) 0.104(10) Uani 1 1 d .
H69 H 0.7640 0.5333 -0.0271 0.125 Uiso 1 1 calc R
C70 C 0.764(2) 0.628(2) 0.0270(12) 0.109(11) Uani 1 1 d .
H70 H 0.7829 0.6759 0.0029 0.131 Uiso 1 1 calc R
C71 C 0.744(2) 0.649(2) 0.0809(11) 0.091(8) Uani 1 1 d .
H71 H 0.7381 0.7117 0.0928 0.109 Uiso 1 1 calc R
C72 C 0.7249(16) 0.7126(15) 0.1974(8) 0.057(6) Uani 1 1 d .
C73 C 0.6406(19) 0.786(2) 0.1959(10) 0.083(8) Uani 1 1 d .
H73 H 0.5782 0.7731 0.1885 0.099 Uiso 1 1 calc R
C74 C 0.650(3) 0.879(2) 0.2054(12) 0.110(11) Uani 1 1 d .
H74 H 0.5914 0.9270 0.2063 0.132 Uiso 1 1 calc R
C75 C 0.735(3) 0.904(2) 0.2131(14) 0.116(12) Uani 1 1 d .
H75 H 0.7390 0.9692 0.2164 0.139 Uiso 1 1 calc R
C76 C 0.824(2) 0.832(2) 0.2165(12) 0.098(9) Uani 1 1 d .
H76 H 0.8856 0.8467 0.2241 0.118 Uiso 1 1 calc R
C77 C 0.813(2) 0.7388(18) 0.2077(9) 0.081(8) Uani 1 1 d .
H77 H 0.8704 0.6903 0.2089 0.097 Uiso 1 1 calc R
C78 C 0.8567(14) 0.6066(15) 0.4453(8) 0.052(6) Uani 1 1 d .
C79 C 0.8716(16) 0.6686(16) 0.4818(9) 0.060(6) Uani 1 1 d .
H79 H 0.8754 0.7321 0.4718 0.073 Uiso 1 1 calc R
C80 C 0.8810(16) 0.6406(16) 0.5324(9) 0.061(6) Uani 1 1 d .
H80 H 0.8932 0.6842 0.5557 0.073 Uiso 1 1 calc R
C81 C 0.8723(17) 0.5480(18) 0.5488(8) 0.063(6) Uani 1 1 d .
H81 H 0.8729 0.5296 0.5838 0.075 Uiso 1 1 calc R
C82 C 0.8630(15) 0.4843(18) 0.5127(9) 0.063(6) Uani 1 1 d .
H82 H 0.8635 0.4201 0.5224 0.075 Uiso 1 1 calc R
C83 C 0.8525(14) 0.5128(14) 0.4613(9) 0.052(6) Uani 1 1 d .
H83 H 0.8426 0.4685 0.4377 0.063 Uiso 1 1 calc R
C84 C 0.7030(15) 0.7094(13) 0.3843(7) 0.043(5) Uani 1 1 d .
C85 C 0.6490(18) 0.7503(17) 0.4302(8) 0.063(6) Uani 1 1 d .
H85 H 0.6793 0.7462 0.4602 0.076 Uiso 1 1 calc R
C86 C 0.547(2) 0.7990(16) 0.4317(11) 0.076(8) Uani 1 1 d .
H86 H 0.5078 0.8251 0.4634 0.092 Uiso 1 1 calc R
C87 C 0.502(2) 0.8091(19) 0.3873(13) 0.089(9) Uani 1 1 d .
H87 H 0.4349 0.8435 0.3878 0.107 Uiso 1 1 calc R
C88 C 0.562(2) 0.7658(19) 0.3423(13) 0.092(9) Uani 1 1 d .
H88 H 0.5331 0.7680 0.3120 0.110 Uiso 1 1 calc R
C89 C 0.6606(17) 0.7206(15) 0.3403(8) 0.055(6) Uani 1 1 d .
H89 H 0.7002 0.6967 0.3082 0.067 Uiso 1 1 calc R
C90 C 0.9231(11) 0.7376(9) 0.3618(6) 0.061(6) Uani 1 1 d G
C91 C 0.8862(12) 0.8345(10) 0.3729(7) 0.089(9) Uani 1 1 d G
H91 H 0.8170 0.8547 0.3893 0.107 Uiso 1 1 calc R
C92 C 0.9529(19) 0.9013(9) 0.3597(8) 0.108(11) Uani 1 1 d G
H92 H 0.9282 0.9662 0.3671 0.130 Uiso 1 1 calc R
C93 C 1.0564(17) 0.8711(16) 0.3352(8) 0.134(14) Uani 1 1 d G
H93 H 1.1010 0.9158 0.3263 0.160 Uiso 1 1 calc R
C94 C 1.0933(11) 0.7742(18) 0.3241(8) 0.151(15) Uani 1 1 d G
H94 H 1.1625 0.7540 0.3078 0.182 Uiso 1 1 calc R
C95 C 1.0266(12) 0.7074(12) 0.3374(7) 0.108(11) Uani 1 1 d G
H95 H 1.0513 0.6425 0.3299 0.130 Uiso 1 1 calc R
C96 C 0.772(2) 0.2497(18) 0.4236(10) 0.075(7) Uani 1 1 d .
C97 C 0.8766(19) 0.2128(17) 0.4199(12) 0.082(8) Uani 1 1 d .
H97 H 0.9192 0.2022 0.3867 0.099 Uiso 1 1 calc R
C98 C 0.920(2) 0.191(2) 0.4656(18) 0.124(13) Uani 1 1 d .
H98 H 0.9907 0.1654 0.4619 0.149 Uiso 1 1 calc R
C99 C 0.862(3) 0.206(3) 0.5145(13) 0.115(13) Uani 1 1 d .
H99 H 0.8943 0.1930 0.5438 0.138 Uiso 1 1 calc R
O1 O 0.7785(12) 0.3045(10) 0.1745(6) 0.070(4) Uani 1 1 d .
O2 O 1.1213(10) 0.1046(10) 0.2880(6) 0.060(4) Uani 1 1 d .
O3 O 1.2347(10) 0.3981(12) 0.1160(6) 0.079(5) Uani 1 1 d .
O11 O 1.0904(13) 0.3132(14) 0.3543(6) 0.091(6) Uani 1 1 d .
O12 O 1.1384(12) 0.5500(12) 0.2241(7) 0.095(6) Uani 1 1 d .
O21 O 0.9947(12) 0.5509(14) 0.1042(8) 0.103(6) Uani 1 1 d .
O22 O 1.0063(17) 0.2762(17) 0.0418(7) 0.127(8) Uani 1 1 d .
O31 O 0.8531(14) 0.0780(12) 0.2901(8) 0.105(7) Uani 1 1 d .
O41 O 1.3181(12) 0.2893(12) 0.2662(8) 0.096(6) Uani 1 1 d .
C1S C 0.646(3) 0.884(3) 0.558(2) 0.141(15) Uani 1 1 d .
H1S H 0.5916 0.8506 0.5585 0.169 Uiso 1 1 calc R
C2S C 0.699(6) 0.875(3) 0.5988(16) 0.21(3) Uani 1 1 d .
H2S H 0.6837 0.8271 0.6235 0.248 Uiso 1 1 calc R
C3S C 0.767(6) 0.924(4) 0.607(3) 0.27(5) Uani 1 1 d .
H3S H 0.7922 0.9253 0.6385 0.321 Uiso 1 1 calc R
C4S C 0.747(4) 0.986(3) 0.5200(15) 0.161(17) Uani 1 1 d .
H4S H 0.7671 1.0280 0.4932 0.194 Uiso 1 1 calc R
C5S C 0.676(4) 0.945(2) 0.516(2) 0.17(2) Uani 1 1 d .
H5S H 0.6433 0.9528 0.4865 0.199 Uiso 1 1 calc R
C6S C 0.797(5) 0.974(4) 0.560(3) 0.22(3) Uani 1 1 d .
H6S H 0.8564 1.0022 0.5565 0.262 Uiso 1 1 calc R
C7S C 0.412(3) 0.6116(18) 0.0601(14) 0.16(2) Uani 1 1 d G
H7S H 0.4597 0.5573 0.0662 0.191 Uiso 1 1 calc R
C8S C 0.306(4) 0.615(2) 0.0792(9) 0.21(3) Uani 1 1 d G
H8S H 0.2820 0.5635 0.0982 0.247 Uiso 1 1 calc R
C9S C 0.2344(19) 0.696(3) 0.0700(11) 0.25(4) Uani 1 1 d G
H9S H 0.1632 0.6989 0.0828 0.301 Uiso 1 1 calc R
C10S C 0.270(3) 0.7738(19) 0.0416(13) 0.149(15) Uani 1 1 d G
H10S H 0.2221 0.8281 0.0355 0.179 Uiso 1 1 calc R
C11S C 0.376(3) 0.770(2) 0.0225(9) 0.159(16) Uani 1 1 d G
H11S H 0.3997 0.8219 0.0035 0.191 Uiso 1 1 calc R
C12S C 0.4473(18) 0.689(3) 0.0317(12) 0.20(2) Uani 1 1 d G
H12S H 0.5186 0.6865 0.0189 0.244 Uiso 1 1 calc R
C33 C 0.6518(18) 0.1087(17) 0.3785(10) 0.075(7) Uani 1 1 d .
H33 H 0.6775 0.1012 0.4099 0.090 Uiso 1 1 calc R
C34 C 0.613(2) 0.0350(19) 0.3618(12) 0.092(9) Uani 1 1 d .
H34 H 0.6135 -0.0227 0.3806 0.111 Uiso 1 1 calc R
C36 C 0.569(2) 0.129(2) 0.2886(10) 0.086(8) Uani 1 1 d .
H36 H 0.5378 0.1371 0.2589 0.103 Uiso 1 1 calc R
C35 C 0.572(2) 0.049(2) 0.3157(13) 0.106(10) Uani 1 1 d .
H35 H 0.5452 -0.0011 0.3035 0.127 Uiso 1 1 calc R
C37 C 0.6152(18) 0.2045(18) 0.3050(10) 0.074(7) Uani 1 1 d .
H37 H 0.6181 0.2601 0.2845 0.088 Uiso 1 1 calc R
C32 C 0.6552(15) 0.1951(16) 0.3508(8) 0.052(6) Uani 1 1 d .

loop_
_atom_site_aniso_label
_atom_site_aniso_U_11
_atom_site_aniso_U_22
_atom_site_aniso_U_33
_atom_site_aniso_U_23
_atom_site_aniso_U_13
_atom_site_aniso_U_12
C7 0.09(2) 0.16(4) 0.16(4) -0.10(3) -0.01(2) -0.04(2)
C44 0.038(15) 0.08(2) 0.25(4) -0.08(2) 0.029(19) -0.027(15)
C45 0.024(14) 0.14(3) 0.20(4) -0.08(3) -0.035(17) -0.001(17)
C50 0.11(3) 0.18(3) 0.056(19) -0.02(2) -0.015(18) 0.04(2)
Ir1 0.0349(4) 0.0387(5) 0.0451(5) -0.0022(4) -0.0116(4) -0.0017(3)
Ir2 0.0459(5) 0.0621(6) 0.0454(5) -0.0018(4) -0.0137(4) -0.0020(4)
Ir3 0.0381(5) 0.0447(5) 0.0579(6) -0.0076(4) -0.0100(4) -0.0057(4)
Ir4 0.0341(4) 0.0431(5) 0.0517(5) -0.0057(4) -0.0106(4) -0.0010(4)
Au1 0.0428(5) 0.0441(5) 0.0522(5) 0.0027(4) -0.0172(4) 0.0009(4)
Au2 0.0510(5) 0.0434(5) 0.0516(5) -0.0079(4) -0.0098(4) -0.0025(4)
Au3 0.0427(5) 0.0412(5) 0.0548(5) 0.0030(4) -0.0055(4) -0.0051(4)
P1 0.041(3) 0.052(4) 0.049(3) 0.007(3) -0.014(3) -0.001(3)
P2 0.046(3) 0.043(3) 0.052(3) -0.008(3) -0.004(3) -0.005(3)
P3 0.043(3) 0.039(3) 0.056(4) 0.001(3) 0.001(3) 0.001(2)
P4 0.038(3) 0.046(3) 0.064(4) -0.013(3) -0.014(3) -0.004(3)
C1 0.062(16) 0.053(15) 0.089(18) -0.020(13) -0.028(14) -0.003(12)
C2 0.063(15) 0.055(15) 0.051(14) 0.000(12) -0.029(12) 0.002(11)
C3 0.039(13) 0.087(18) 0.037(13) 0.000(12) 0.013(10) -0.004(12)
C4 0.036(13) 0.09(2) 0.12(2) -0.061(17) -0.009(14) -0.027(13)
C5 0.069(18) 0.10(2) 0.10(2) -0.055(18) 0.007(16) -0.032(16)
C6 0.052(18) 0.17(4) 0.12(3) -0.06(3) 0.017(17) -0.02(2)
C8 0.063(17) 0.064(18) 0.14(3) -0.026(18) -0.028(18) 0.008(14)
C9 0.048(15) 0.060(17) 0.14(3) -0.046(17) -0.020(15) -0.006(13)
C11 0.075(16) 0.037(13) 0.059(16) 0.012(11) -0.012(13) -0.001(11)
C12 0.028(12) 0.061(16) 0.098(19) -0.011(14) -0.006(12) 0.003(11)
C21 0.11(2) 0.028(13) 0.13(2) 0.019(15) -0.088(19) 0.009(14)
C22 0.074(19) 0.11(2) 0.08(2) -0.003(18) 0.006(16) -0.010(16)
C23 0.082(18) 0.073(18) 0.09(2) 0.030(15) -0.048(17) 0.012(14)
C24 0.13(3) 0.10(3) 0.11(3) 0.01(2) -0.02(2) -0.06(2)
C25 0.031(11) 0.039(13) 0.078(16) 0.011(11) 0.005(11) -0.011(10)
C26 0.10(2) 0.037(15) 0.11(2) 0.021(14) 0.020(17) 0.003(14)
C27 0.032(13) 0.08(2) 0.11(2) 0.011(17) -0.008(13) -0.008(13)
C28 0.072(18) 0.057(17) 0.065(16) -0.014(13) 0.001(13) 0.025(13)
C29 0.035(13) 0.074(18) 0.10(2) -0.007(15) -0.003(13) -0.005(13)
C30 0.041(13) 0.054(15) 0.073(16) 0.007(12) 0.010(11) -0.014(11)
C31 0.048(14) 0.038(15) 0.10(2) -0.021(14) 0.004(13) 0.025(11)
C41 0.062(16) 0.060(16) 0.13(2) 0.001(15) -0.065(16) -0.016(13)
C42 0.046(13) 0.047(15) 0.087(17) -0.026(12) -0.017(12) 0.018(11)
C43 0.030(13) 0.064(19) 0.19(3) -0.005(19) 0.017(16) 0.004(12)
C46 0.06(2) 0.17(4) 0.12(3) -0.06(3) -0.010(17) 0.01(2)
C47 0.051(15) 0.069(18) 0.13(2) -0.003(16) -0.035(15) -0.010(13)
C48 0.046(13) 0.044(13) 0.075(16) 0.004(11) -0.033(12) -0.022(10)
C49 0.062(18) 0.18(3) 0.08(2) -0.03(2) -0.021(16) -0.024(19)
C51 0.08(2) 0.07(2) 0.15(3) -0.01(2) -0.04(2) -0.017(17)
C52 0.11(2) 0.13(3) 0.048(17) -0.043(17) -0.014(16) -0.02(2)
C53 0.08(2) 0.12(3) 0.08(2) 0.000(18) 0.016(16) -0.030(18)
C54 0.057(14) 0.047(15) 0.071(17) -0.030(12) -0.018(12) 0.031(11)
C55 0.048(14) 0.072(18) 0.09(2) -0.001(14) -0.027(13) 0.021(12)
C56 0.085(19) 0.051(17) 0.11(2) -0.007(16) -0.034(16) 0.024(14)
C57 0.069(18) 0.056(19) 0.12(3) 0.006(17) -0.003(17) 0.027(14)
C58 0.09(2) 0.049(18) 0.13(3) 0.009(18) -0.013(19) -0.016(15)
C59 0.044(15) 0.11(3) 0.13(3) -0.01(2) -0.005(16) -0.032(16)
C60 0.046(12) 0.039(12) 0.064(15) 0.028(11) -0.024(11) 0.002(9)
C61 0.055(16) 0.16(3) 0.062(17) 0.039(18) -0.021(13) -0.007(16)
C62 0.08(2) 0.22(4) 0.11(2) 0.08(2) -0.032(19) -0.09(2)
C63 0.08(2) 0.09(2) 0.15(3) 0.04(2) -0.04(2) -0.031(16)
C64 0.07(2) 0.12(3) 0.12(3) 0.04(2) -0.032(18) -0.017(17)
C65 0.064(17) 0.073(18) 0.091(19) 0.024(14) -0.029(15) 0.006(13)
C66 0.056(14) 0.09(2) 0.044(14) 0.012(14) -0.026(11) -0.013(13)
C67 0.13(2) 0.067(19) 0.060(18) 0.012(14) -0.033(16) -0.004(16)
C68 0.19(4) 0.10(3) 0.08(2) 0.01(2) -0.04(2) -0.06(2)
C69 0.16(3) 0.11(3) 0.054(19) 0.006(19) -0.054(19) -0.01(2)
C70 0.15(3) 0.13(3) 0.07(2) 0.01(2) -0.019(19) -0.06(2)
C71 0.11(2) 0.09(2) 0.08(2) 0.018(17) -0.010(17) -0.021(17)
C72 0.046(13) 0.055(15) 0.068(15) 0.001(12) -0.015(11) -0.001(12)
C73 0.060(17) 0.09(2) 0.09(2) -0.003(17) -0.024(14) 0.012(16)
C74 0.10(3) 0.07(2) 0.14(3) -0.03(2) -0.01(2) 0.031(19)
C75 0.10(3) 0.08(2) 0.17(3) -0.03(2) 0.00(2) -0.03(2)
C76 0.09(2) 0.07(2) 0.15(3) -0.004(19) -0.03(2) -0.032(17)
C77 0.10(2) 0.071(18) 0.089(19) -0.003(15) -0.025(16) -0.050(16)
C78 0.038(12) 0.051(15) 0.061(14) -0.024(12) 0.010(10) -0.006(10)
C79 0.075(16) 0.051(14) 0.056(15) -0.018(12) -0.010(12) -0.013(12)
C80 0.070(16) 0.055(16) 0.063(16) -0.009(12) -0.015(12) -0.022(12)
C81 0.072(16) 0.086(19) 0.035(13) 0.007(13) -0.030(12) -0.008(14)
C82 0.042(13) 0.084(18) 0.056(16) 0.006(14) -0.006(11) -0.001(12)
C83 0.039(12) 0.037(13) 0.077(17) 0.000(11) -0.014(11) 0.008(10)
C84 0.059(13) 0.029(11) 0.034(12) -0.005(9) 0.007(10) -0.006(9)
C85 0.069(16) 0.089(19) 0.033(13) -0.009(12) -0.012(11) -0.012(14)
C86 0.072(19) 0.046(15) 0.09(2) -0.033(14) 0.026(16) 0.001(13)
C87 0.07(2) 0.060(19) 0.13(3) 0.028(18) -0.01(2) -0.009(15)
C88 0.062(18) 0.08(2) 0.13(3) 0.021(19) -0.033(18) 0.016(15)
C89 0.060(15) 0.059(15) 0.048(14) -0.005(11) -0.003(12) -0.017(12)
C90 0.065(15) 0.039(14) 0.069(16) -0.018(11) 0.009(12) -0.002(11)
C91 0.11(2) 0.020(13) 0.15(3) 0.003(14) -0.050(19) -0.013(13)
C92 0.16(3) 0.09(2) 0.10(2) 0.017(18) -0.04(2) -0.09(2)
C93 0.21(4) 0.12(3) 0.08(2) 0.01(2) -0.02(3) -0.08(3)
C94 0.09(2) 0.15(4) 0.22(4) -0.01(3) 0.00(3) -0.06(3)
C95 0.061(18) 0.08(2) 0.18(3) -0.05(2) 0.021(18) -0.019(15)
C96 0.09(2) 0.081(19) 0.060(17) 0.017(14) -0.002(14) -0.050(16)
C97 0.040(15) 0.074(19) 0.12(2) -0.007(17) 0.020(16) -0.014(13)
C98 0.07(2) 0.12(3) 0.19(4) 0.05(3) -0.07(3) -0.004(18)
C99 0.17(4) 0.13(3) 0.07(2) 0.03(2) -0.03(2) -0.08(3)
O1 0.058(10) 0.063(11) 0.091(12) -0.020(9) -0.023(9) -0.005(8)
O2 0.055(9) 0.051(9) 0.069(10) 0.018(8) -0.001(8) -0.009(7)
O3 0.029(8) 0.110(14) 0.090(12) 0.046(11) -0.001(8) -0.011(8)
O11 0.082(12) 0.138(17) 0.045(10) -0.003(10) -0.018(9) 0.006(11)
O12 0.064(11) 0.070(12) 0.148(17) 0.001(11) 0.013(11) -0.040(10)
O21 0.054(10) 0.086(14) 0.155(18) 0.044(13) -0.012(11) 0.007(10)
O22 0.16(2) 0.18(2) 0.050(12) -0.041(13) -0.028(13) -0.028(16)
O31 0.085(13) 0.047(12) 0.161(19) 0.002(12) 0.021(12) -0.003(10)
O41 0.051(10) 0.093(14) 0.149(17) -0.023(12) -0.053(11) 0.016(9)
C1S 0.12(3) 0.11(3) 0.20(5) -0.01(3) -0.01(3) -0.06(2)
C2S 0.38(9) 0.13(4) 0.08(3) -0.02(3) -0.08(4) 0.07(5)
C3S 0.31(8) 0.15(5) 0.38(11) -0.12(6) -0.29(8) 0.14(5)
C4S 0.23(5) 0.17(4) 0.13(3) 0.07(3) -0.10(3) -0.09(4)
C5S 0.19(4) 0.06(2) 0.29(7) -0.01(3) -0.14(4) -0.05(3)
C6S 0.30(7) 0.15(5) 0.29(8) 0.04(4) -0.20(6) -0.11(5)
C7S 0.22(5) 0.11(3) 0.22(5) 0.02(3) -0.19(4) -0.07(3)
C8S 0.33(7) 0.23(6) 0.14(4) 0.08(4) -0.11(5) -0.20(6)
C9S 0.35(8) 0.31(8) 0.12(4) -0.03(4) 0.06(4) -0.24(7)
C10S 0.17(4) 0.13(4) 0.12(4) -0.02(3) -0.01(3) 0.01(3)
C11S 0.19(4) 0.15(4) 0.15(4) 0.01(3) -0.03(4) -0.05(4)
C12S 0.12(3) 0.25(6) 0.21(5) 0.04(5) -0.05(3) 0.05(4)
C33 0.085(18) 0.068(18) 0.086(19) 0.002(15) -0.036(15) -0.024(14)
C34 0.11(2) 0.061(18) 0.11(2) -0.001(17) -0.03(2) -0.033(16)
C36 0.10(2) 0.08(2) 0.09(2) 0.025(17) -0.038(16) -0.028(17)
C35 0.12(3) 0.08(2) 0.13(3) -0.01(2) -0.02(2) -0.06(2)
C37 0.074(17) 0.068(18) 0.064(17) 0.007(14) 0.020(14) -0.007(14)
C32 0.039(12) 0.066(16) 0.041(13) -0.007(11) 0.020(10) -0.009(11)

loop_
_atom_type_symbol
_atom_type_description
_atom_type_scat_dispersion_real
_atom_type_scat_dispersion_imag
_atom_type_scat_source
C C 0.0033 0.0016 'International Tables Vol C Tables 4.2.6.8 and 6.1.1.4'
H H 0.0000 0.0000 'International Tables Vol C Tables 4.2.6.8 and 6.1.1.4'
O O 0.0106 0.0060 'International Tables Vol C Tables 4.2.6.8 and 6.1.1.4'
P P 0.1023 0.0942 'International Tables Vol C Tables 4.2.6.8 and 6.1.1.4'
Ir Ir -1.4442 7.9887 'International Tables Vol C Tables 4.2.6.8 and 6.1.1.4'
Au Au -2.0133 8.8022 'International Tables Vol C Tables 4.2.6.8 and 6.1.1.4'

loop_
_geom_angle_atom_site_label_1
_geom_angle_atom_site_label_2
_geom_angle_atom_site_label_3
_geom_angle
C8 C7 C6 118(3)
C45 C44 C43 120(3)
C44 C45 C46 122(3)
C51 C50 C49 126(3)
C12 Ir1 C11 103.8(10)
C12 Ir1 Au3 146.5(6)
C11 Ir1 Au3 81.1(7)
C12 Ir1 Au1 90.4(6)
C11 Ir1 Au1 140.1(7)
Au3 Ir1 Au1 67.75(3)
C12 Ir1 Au2 83.3(6)
C11 Ir1 Au2 82.4(6)
Au3 Ir1 Au2 64.24(3)
Au1 Ir1 Au2 62.08(3)
C12 Ir1 Ir4 93.8(6)
C11 Ir1 Ir4 89.4(7)
Au3 Ir1 Ir4 119.64(4)
Au1 Ir1 Ir4 127.30(4)
Au2 Ir1 Ir4 170.34(4)
C12 Ir1 Ir2 90.6(7)
C11 Ir1 Ir2 147.7(6)
Au3 Ir1 Ir2 102.77(3)
Au1 Ir1 Ir2 66.96(3)
Au2 Ir1 Ir2 128.55(4)
Ir4 Ir1 Ir2 60.49(3)
C12 Ir1 Ir3 144.4(7)
C11 Ir1 Ir3 98.2(6)
Au3 Ir1 Ir3 64.09(3)
Au1 Ir1 Ir3 90.34(3)
Au2 Ir1 Ir3 127.53(4)
Ir4 Ir1 Ir3 58.60(3)
Ir2 Ir1 Ir3 57.43(3)
C21 Ir2 C22 91.5(12)
C21 Ir2 C3 92.9(10)
C22 Ir2 C3 97.8(10)
C21 Ir2 C1 114.8(10)
C22 Ir2 C1 91.0(10)
C3 Ir2 C1 150.7(8)
C21 Ir2 Ir3 152.5(9)
C22 Ir2 Ir3 104.6(9)
C3 Ir2 Ir3 106.5(6)
C1 Ir2 Ir3 44.3(6)
C21 Ir2 Ir1 101.4(8)
C22 Ir2 Ir1 167.1(9)
C3 Ir2 Ir1 81.9(5)
C1 Ir2 Ir1 83.4(5)
Ir3 Ir2 Ir1 63.40(3)
C21 Ir2 Ir4 134.0(7)
C22 Ir2 Ir4 111.5(8)
C3 Ir2 Ir4 46.4(6)
C1 Ir2 Ir4 104.4(6)
Ir3 Ir2 Ir4 60.18(3)
Ir1 Ir2 Ir4 59.16(3)
C21 Ir2 Au1 65.9(9)
C22 Ir2 Au1 132.6(8)
C3 Ir2 Au1 123.2(6)
C1 Ir2 Au1 65.6(5)
Ir3 Ir2 Au1 86.99(3)
Ir1 Ir2 Au1 54.96(3)
Ir4 Ir2 Au1 114.01(3)
C31 Ir3 C1 103.3(10)
C31 Ir3 C4 80.5(10)
C1 Ir3 C4 92.8(10)
C31 Ir3 C2 90.6(9)
C1 Ir3 C2 164.5(9)
C4 Ir3 C2 96.4(9)
C31 Ir3 Ir2 160.3(7)
C1 Ir3 Ir2 57.3(7)
C4 Ir3 Ir2 102.3(8)
C2 Ir3 Ir2 108.3(6)
C31 Ir3 Ir4 138.1(7)
C1 Ir3 Ir4 118.2(7)
C4 Ir3 Ir4 102.3(5)
C2 Ir3 Ir4 47.5(6)
Ir2 Ir3 Ir4 60.91(3)
C31 Ir3 Ir1 121.6(7)
C1 Ir3 Ir1 87.8(6)
C4 Ir3 Ir1 157.1(6)
C2 Ir3 Ir1 78.8(6)
Ir2 Ir3 Ir1 59.17(3)
Ir4 Ir3 Ir1 58.02(3)
C31 Ir3 Au3 72.9(7)
C1 Ir3 Au3 76.0(7)
C4 Ir3 Au3 147.6(6)
C2 Ir3 Au3 102.0(6)
Ir2 Ir3 Au3 97.00(3)
Ir4 Ir3 Au3 109.89(3)
Ir1 Ir3 Au3 54.39(3)
C41 Ir4 C3 102.6(10)
C41 Ir4 C2 96.4(10)
C3 Ir4 C2 157.5(8)
C41 Ir4 P4 91.1(8)
C3 Ir4 P4 92.7(6)
C2 Ir4 P4 98.9(6)
C41 Ir4 Ir1 90.3(8)
C3 Ir4 Ir1 84.6(6)
C2 Ir4 Ir1 83.4(6)
P4 Ir4 Ir1 177.21(15)
C41 Ir4 Ir3 136.3(8)
C3 Ir4 Ir3 108.4(6)
C2 Ir4 Ir3 49.1(5)
P4 Ir4 Ir3 116.93(13)
Ir1 Ir4 Ir3 63.38(3)
C41 Ir4 Ir2 138.1(7)
C3 Ir4 Ir2 49.6(6)
C2 Ir4 Ir2 107.9(5)
P4 Ir4 Ir2 117.21(14)
Ir1 Ir4 Ir2 60.35(3)
Ir3 Ir4 Ir2 58.91(3)
P1 Au1 Ir1 173.13(14)
P1 Au1 Au2 120.63(14)
Ir1 Au1 Au2 59.62(3)
P1 Au1 Au3 130.58(14)
Ir1 Au1 Au3 56.06(3)
Au2 Au1 Au3 59.50(3)
P1 Au1 Ir2 120.32(14)
Ir1 Au1 Ir2 58.08(3)
Au2 Au1 Ir2 117.31(3)
Au3 Au1 Ir2 90.57(3)
P2 Au2 Ir1 159.14(14)
P2 Au2 Au1 135.78(14)
Ir1 Au2 Au1 58.30(3)
P2 Au2 Au3 138.63(14)
Ir1 Au2 Au3 57.18(3)
Au1 Au2 Au3 63.76(3)
P3 Au3 Ir1 163.17(15)
P3 Au3 Au2 115.05(14)
Ir1 Au3 Au2 58.58(3)
P3 Au3 Ir3 124.98(14)
Ir1 Au3 Ir3 61.52(3)
Au2 Au3 Ir3 119.42(3)
P3 Au3 Au1 135.98(14)
Ir1 Au3 Au1 56.19(3)
Au2 Au3 Au1 56.74(3)
Ir3 Au3 Au1 83.40(3)
C66 P1 C60 104.5(10)
C66 P1 C72 105.6(11)
C60 P1 C72 107.9(9)
C66 P1 Au1 113.3(8)
C60 P1 Au1 114.3(6)
C72 P1 Au1 110.7(7)
C78 P2 C90 105.3(9)
C78 P2 C84 105.4(8)
C90 P2 C84 105.3(8)
C78 P2 Au2 113.1(7)
C90 P2 Au2 111.4(5)
C84 P2 Au2 115.5(6)
C32 P3 C96 105.2(11)
C32 P3 C25 102.4(9)
C96 P3 C25 105.7(11)
C32 P3 Au3 114.8(6)
C96 P3 Au3 106.9(8)
C25 P3 Au3 120.5(6)
C48 P4 C42 103.7(10)
C48 P4 C54 104.4(10)
C42 P4 C54 100.2(10)
C48 P4 Ir4 119.7(7)
C42 P4 Ir4 111.9(7)
C54 P4 Ir4 114.7(7)
O1 C1 Ir3 150.3(19)
O1 C1 Ir2 130.8(18)
Ir3 C1 Ir2 78.4(8)
O2 C2 Ir4 141.7(16)
O2 C2 Ir3 134.6(17)
Ir4 C2 Ir3 83.3(8)
O3 C3 Ir4 142.9(17)
O3 C3 Ir2 132.8(17)
Ir4 C3 Ir2 84.0(8)
C5 C4 C9 116(2)
C5 C4 Ir3 124(2)
C9 C4 Ir3 120.3(19)
C4 C5 C6 128(3)
C5 C6 C7 116(3)
C7 C8 C9 124(3)
C4 C9 C8 118(2)
O11 C11 Ir1 179(2)
O12 C12 Ir1 175(2)
O21 C21 Ir2 167(2)
O22 C22 Ir2 170(3)
C24 C23 C96 122(3)
C99 C24 C23 118(3)
C30 C25 C26 121(2)
C30 C25 P3 120.6(15)
C26 C25 P3 118.2(16)
C25 C26 C27 119(2)
C28 C27 C26 118(2)
C29 C28 C27 122(2)
C28 C29 C30 120(2)
C25 C30 C29 120(2)
O31 C31 Ir3 172.1(19)
O41 C41 Ir4 173(2)
C43 C42 C47 117(2)
C43 C42 P4 122.1(16)
C47 C42 P4 120.2(18)
C42 C43 C44 122(2)
C45 C46 C47 118(3)
C42 C47 C46 121(3)
C53 C48 C49 116(2)
C53 C48 P4 122(2)
C49 C48 P4 122.0(16)
C50 C49 C48 118(2)
C50 C51 C52 114(3)
C51 C52 C53 122(3)
C48 C53 C52 123(2)
C59 C54 C55 113(2)
C59 C54 P4 128(2)
C55 C54 P4 118.8(17)
C56 C55 C54 119(2)
C57 C56 C55 125(3)
C56 C57 C58 116(2)
C59 C58 C57 118(3)
C58 C59 C54 129(3)
C61 C60 C65 119(2)
C61 C60 P1 118.4(16)
C65 C60 P1 122.2(17)
C60 C61 C62 121(2)
C63 C62 C61 117(3)
C62 C63 C64 126(3)
C63 C64 C65 116(3)
C60 C65 C64 121(2)
C67 C66 C71 119(2)
C67 C66 P1 117.6(19)
C71 C66 P1 123(2)
C66 C67 C68 121(2)
C69 C68 C67 121(3)
C68 C69 C70 119(3)
C69 C70 C71 122(3)
C66 C71 C70 118(3)
C77 C72 C73 116(2)
C77 C72 P1 120.2(18)
C73 C72 P1 123.5(19)
C74 C73 C72 119(3)
C75 C74 C73 124(3)
C74 C75 C76 119(3)
C77 C76 C75 116(3)
C72 C77 C76 125(3)
C79 C78 C83 117(2)
C79 C78 P2 122.3(17)
C83 C78 P2 120.4(16)
C80 C79 C78 122(2)
C79 C80 C81 120(2)
C82 C81 C80 118(2)
C81 C82 C83 121(2)
C78 C83 C82 120(2)
C89 C84 C85 120.2(19)
C89 C84 P2 118.2(15)
C85 C84 P2 121.4(16)
C84 C85 C86 119(2)
C87 C86 C85 122(2)
C86 C87 C88 116(3)
C89 C88 C87 123(3)
C88 C89 C84 121(2)
C91 C90 C95 120.0
C91 C90 P2 123.3(10)
C95 C90 P2 116.7(10)
C90 C91 C92 120.0
C93 C92 C91 120.0
C94 C93 C92 120.0
C95 C94 C93 120.0
C94 C95 C90 120.0
C97 C96 C23 117(2)
C97 C96 P3 124(2)
C23 C96 P3 119(2)
C96 C97 C98 121(3)
C99 C98 C97 122(3)
C98 C99 C24 120(3)
C2S C1S C5S 119(4)
C3S C2S C1S 128(6)
C2S C3S C6S 107(5)
C5S C4S C6S 125(5)
C4S C5S C1S 115(4)
C4S C6S C3S 125(6)
C8S C7S C12S 120.0
C9S C8S C7S 120.0
C10S C9S C8S 120.0
C9S C10S C11S 120.0
C12S C11S C10S 120.0
C11S C12S C7S 120.0
C34 C33 C32 123(2)
C33 C34 C35 117(3)
C35 C36 C37 119(3)
C36 C35 C34 123(3)
C32 C37 C36 120(2)
C37 C32 C33 117(2)
C37 C32 P3 117.2(18)
C33 C32 P3 125.7(18)

loop_
_geom_bond_atom_site_label_1
_geom_bond_atom_site_label_2
_geom_bond_distance
C7 C8 1.33(4)
C7 C6 1.45(5)
C44 C45 1.34(4)
C44 C43 1.42(3)
C45 C46 1.38(4)
C50 C51 1.34(4)
C50 C49 1.41(3)
Ir1 C12 1.83(2)
Ir1 C11 1.85(2)
Ir1 Au3 2.6790(10)
Ir1 Au1 2.6831(10)
Ir1 Au2 2.7205(11)
Ir1 Ir4 2.7479(11)
Ir1 Ir2 2.7814(11)
Ir1 Ir3 2.8962(11)
Ir2 C21 1.85(2)
Ir2 C22 1.87(3)
Ir2 C3 2.13(2)
Ir2 C1 2.34(2)
Ir2 Ir3 2.7295(12)
Ir2 Ir4 2.7851(11)
Ir2 Au1 3.0157(12)
Ir3 C31 1.80(3)
Ir3 C1 1.95(2)
Ir3 C4 2.09(2)
Ir3 C2 2.106(19)
Ir3 Ir4 2.7653(11)
Ir3 Au3 2.9639(11)
Ir4 C41 1.84(2)
Ir4 C3 2.03(2)
Ir4 C2 2.05(2)
Ir4 P4 2.320(5)
Au1 P1 2.285(5)
Au1 Au2 2.7865(11)
Au1 Au3 2.9888(11)
Au2 P2 2.272(5)
Au2 Au3 2.8713(11)
Au3 P3 2.277(5)
P1 C66 1.81(2)
P1 C60 1.82(2)
P1 C72 1.83(2)
P2 C78 1.82(2)
P2 C90 1.821(13)
P2 C84 1.89(2)
P3 C32 1.78(2)
P3 C96 1.80(3)
P3 C25 1.85(2)
P4 C48 1.77(2)
P4 C42 1.80(2)
P4 C54 1.82(2)
C1 O1 1.19(2)
C2 O2 1.20(2)
C3 O3 1.15(2)
C4 C5 1.33(3)
C4 C9 1.41(3)
C5 C6 1.38(3)
C8 C9 1.43(3)
C11 O11 1.17(2)
C12 O12 1.18(2)
C21 O21 1.15(2)
C22 O22 1.15(3)
C23 C24 1.42(3)
C23 C96 1.42(3)
C24 C99 1.37(4)
C25 C30 1.35(3)
C25 C26 1.37(3)
C26 C27 1.39(3)
C27 C28 1.39(3)
C28 C29 1.34(3)
C29 C30 1.36(3)
C31 O31 1.18(3)
C41 O41 1.14(2)
C42 C43 1.35(3)
C42 C47 1.41(3)
C46 C47 1.42(3)
C48 C53 1.33(3)
C48 C49 1.41(3)
C51 C52 1.36(3)
C52 C53 1.39(3)
C54 C59 1.40(3)
C54 C55 1.42(3)
C55 C56 1.35(3)
C56 C57 1.35(3)
C57 C58 1.44(3)
C58 C59 1.26(3)
C60 C61 1.36(3)
C60 C65 1.38(3)
C61 C62 1.43(3)
C62 C63 1.33(3)
C63 C64 1.38(3)
C64 C65 1.40(3)
C66 C67 1.36(3)
C66 C71 1.36(3)
C67 C68 1.38(3)
C68 C69 1.32(4)
C69 C70 1.33(4)
C70 C71 1.40(3)
C72 C77 1.35(3)
C72 C73 1.39(3)
C73 C74 1.37(4)
C74 C75 1.29(4)
C75 C76 1.42(4)
C76 C77 1.38(3)
C78 C79 1.37(3)
C78 C83 1.38(3)
C79 C80 1.37(3)
C80 C81 1.37(3)
C81 C82 1.35(3)
C82 C83 1.39(3)
C84 C89 1.35(3)
C84 C85 1.35(2)
C85 C86 1.40(3)
C86 C87 1.37(3)
C87 C88 1.37(3)
C88 C89 1.33(3)
C90 C91 1.3900
C90 C95 1.3900
C91 C92 1.3900
C92 C93 1.3900
C93 C94 1.3900
C94 C95 1.3900
C96 C97 1.37(3)
C97 C98 1.40(4)
C98 C99 1.34(4)
C1S C2S 1.34(5)
C1S C5S 1.40(5)
C2S C3S 1.28(8)
C3S C6S 1.42(9)
C4S C5S 1.20(4)
C4S C6S 1.31(5)
C7S C8S 1.3900
C7S C12S 1.3900
C8S C9S 1.3900
C9S C10S 1.3900
C10S C11S 1.3900
C11S C12S 1.3900
C33 C34 1.36(3)
C33 C32 1.39(3)
C34 C35 1.39(3)
C36 C35 1.31(3)
C36 C37 1.43(3)
C37 C32 1.37(3)
